data_7238434
loop_
_publ_author_name
'Kumar Saha, Tanmoy'
'Rajashekhar, Bijja'
'Chakraborty, Debashis'

_publ_section_title
;
 Alkoxides of group 4 metals containing the bis(imino)phenoxide ligand:
 synthesis, structural characterization and polymerization studies
;
_journal_issue 1
_journal_name_full 'RSC Adv.'
_journal_page_first 307
_journal_paper_doi 10.1039/C1RA00543J
_journal_volume 2
_journal_year 2012
_chemical_formula_moiety 'C54 H60 Hf N4 O8'
_chemical_formula_sum 'C54 H60 Hf N4 O8'
_chemical_formula_weight 1071.55
_space_group_IT_number 15
_space_group_name_Hall '-C 2yc'
_space_group_name_H-M_alt 'C 1 2/c 1'
_symmetry_cell_setting monoclinic
_symmetry_space_group_name_Hall '-C 2yc'
_symmetry_space_group_name_H-M 'C 1 2/c 1'
_atom_sites_solution_hydrogens geom
_atom_sites_solution_primary direct
_atom_sites_solution_secondary difmap
_audit_creation_method SHELXL-97
_cell_angle_alpha 90.00
_cell_angle_beta 117.708(6)
_cell_angle_gamma 90.00
_cell_formula_units_Z 4
_cell_length_a 19.017(3)
_cell_length_b 19.507(3)
_cell_length_c 15.973(2)
_cell_measurement_reflns_used 5477
_cell_measurement_temperature 173(2)
_cell_measurement_theta_max 27.77
_cell_measurement_theta_min 2.50
_cell_volume 5245.9(14)
_computing_cell_refinement 'APEXII/SAINT (Bruker, 2004)'
_computing_data_collection 'APEXII (Bruker, 2004)'
_computing_data_reduction 'SAINT/XPREP (Bruker, 2004)'
_computing_molecular_graphics 'ORTEP3 (Farrugia, 1997) '
_computing_publication_material 'SHELXL-97 (Sheldrick, 2008)'
_computing_structure_refinement 'SHELXL-97 (Sheldrick, 2008)'
_computing_structure_solution 'SHELXS-97 (Sheldrick, 2008)'
_diffrn_ambient_temperature 173(2)
_diffrn_measured_fraction_theta_full 0.999
_diffrn_measured_fraction_theta_max 0.893
_diffrn_measurement_device_type 'Bruker APEXII CCD area detector'
_diffrn_measurement_method 'phi and omega scans'
_diffrn_radiation_monochromator graphite
_diffrn_radiation_source 'fine-focus sealed tube'
_diffrn_radiation_type MoK\a
_diffrn_radiation_wavelength 0.71073
_diffrn_reflns_av_R_equivalents 0.0355
_diffrn_reflns_av_sigmaI/netI 0.0485
_diffrn_reflns_limit_h_max 29
_diffrn_reflns_limit_h_min -31
_diffrn_reflns_limit_k_max 31
_diffrn_reflns_limit_k_min -31
_diffrn_reflns_limit_l_max 25
_diffrn_reflns_limit_l_min -24
_diffrn_reflns_number 36623
_diffrn_reflns_theta_full 25.00
_diffrn_reflns_theta_max 36.50
_diffrn_reflns_theta_min 2.09
_exptl_absorpt_coefficient_mu 2.043
_exptl_absorpt_correction_T_max 0.7492
_exptl_absorpt_correction_T_min 0.6508
_exptl_absorpt_correction_type multi-scan
_exptl_absorpt_process_details ' SADABS (Bruker,2004)'
_exptl_crystal_colour Colourless
_exptl_crystal_density_diffrn 1.357
_exptl_crystal_density_method 'not measured'
_exptl_crystal_description Block
_exptl_crystal_F_000 2192
_exptl_crystal_size_max 0.23
_exptl_crystal_size_mid 0.20
_exptl_crystal_size_min 0.15
_refine_diff_density_max 1.366
_refine_diff_density_min -0.554
_refine_diff_density_rms 0.091
_refine_ls_extinction_method none
_refine_ls_goodness_of_fit_ref 1.009
_refine_ls_hydrogen_treatment mixed
_refine_ls_matrix_type full
_refine_ls_number_parameters 309
_refine_ls_number_reflns 11509
_refine_ls_number_restraints 0
_refine_ls_restrained_S_all 1.009
_refine_ls_R_factor_all 0.0719
_refine_ls_R_factor_gt 0.0411
_refine_ls_shift/su_max 0.001
_refine_ls_shift/su_mean 0.000
_refine_ls_structure_factor_coef Fsqd
_refine_ls_weighting_details 'calc w=1/[\s^2^(Fo^2^)+(0.0455P)^2^+0.8734P] where P=(Fo^2^+2Fc^2^)/3'
_refine_ls_weighting_scheme calc
_refine_ls_wR_factor_gt 0.0807
_refine_ls_wR_factor_ref 0.0917
_reflns_number_gt 8233
_reflns_number_total 11509
_reflns_threshold_expression >2sigma(I)
_cod_data_source_file c1ra00543j.txt
_cod_data_source_block c2c
_cod_depositor_comments
;
The following automatic conversions were performed:

data item '_symmetry_cell_setting' value 'Monoclinic' was changed to
'monoclinic' in accordance with the
/home/saulius/struct/COD-crude-data/automatic-downloads/DataCite-retrospective/RSC/depositions/lib/dictionaries/cif_core.dic
dictionary named 'cif_core.dic' version 2.4.2 last updated on
2011-04-26.

Automatic conversion script
Id: cif_fix_values 6909 2019-04-08 15:41:33Z antanas 
;
_cod_original_cell_volume 5245.9(13)
_cod_original_sg_symbol_Hall '-C 2yc '
_cod_original_sg_symbol_H-M C2/c
_cod_database_code 7238434

loop_
_symmetry_equiv_pos_as_xyz
'x, y, z'
'-x, y, -z+1/2'
'x+1/2, y+1/2, z'
'-x+1/2, y+1/2, -z+1/2'
'-x, -y, -z'
'x, -y, z-1/2'
'-x+1/2, -y+1/2, -z'
'x+1/2, -y+1/2, z-1/2'

loop_
_atom_site_label
_atom_site_type_symbol
_atom_site_fract_x
_atom_site_fract_y
_atom_site_fract_z
_atom_site_U_iso_or_equiv
_atom_site_adp_type
_atom_site_occupancy
_atom_site_symmetry_multiplicity
_atom_site_calc_flag
_atom_site_refinement_flags
C1 C 0.41142(13) 0.16974(12) 0.85684(16) 0.0381(4) Uani 1 1 d .
C2 C 0.33872(14) 0.16646(13) 0.86108(18) 0.0430(5) Uani 1 1 d .
C3 C 0.32272(18) 0.21583(17) 0.9131(2) 0.0641(8) Uani 1 1 d .
H3 H 0.2736 0.2136 0.9151 0.077 Uiso 1 1 calc R
C4 C 0.3751(2) 0.2678(2) 0.9617(3) 0.0780(11) Uani 1 1 d .
C5 C 0.44570(19) 0.27041(18) 0.9571(2) 0.0671(9) Uani 1 1 d .
H5 H 0.4829 0.3054 0.9908 0.081 Uiso 1 1 calc R
C6 C 0.46425(14) 0.22357(14) 0.90476(18) 0.0468(5) Uani 1 1 d .
C7 C 0.28018(15) 0.11503(13) 0.8063(2) 0.0445(5) Uani 1 1 d .
H7 H 0.2935 0.0807 0.7740 0.053 Uiso 1 1 calc R
C8 C 0.15372(15) 0.06607(15) 0.7438(2) 0.0520(6) Uani 1 1 d .
C9 C 0.16943(17) -0.00033(16) 0.7309(2) 0.0658(8) Uani 1 1 d .
H9 H 0.2228 -0.0160 0.7586 0.079 Uiso 1 1 calc R
C10 C 0.1079(2) -0.04514(18) 0.6774(3) 0.0777(10) Uani 1 1 d .
H10 H 0.1197 -0.0910 0.6683 0.093 Uiso 1 1 calc R
C11 C 0.03018(17) -0.02387(16) 0.6378(2) 0.0624(7) Uani 1 1 d .
C12 C 0.01485(19) 0.0417(2) 0.6507(4) 0.0971(15) Uani 1 1 d .
H12 H -0.0386 0.0572 0.6233 0.116 Uiso 1 1 calc R
C13 C 0.0759(2) 0.08672(19) 0.7032(4) 0.0946(16) Uani 1 1 d .
H13 H 0.0637 0.1327 0.7112 0.113 Uiso 1 1 calc R
C14 C -0.1069(2) -0.0511(2) 0.5526(3) 0.0968(14) Uani 1 1 d .
H14A H -0.1143 -0.0263 0.6013 0.145 Uiso 1 1 calc R
H14B H -0.1416 -0.0914 0.5324 0.145 Uiso 1 1 calc R
H14C H -0.1203 -0.0209 0.4982 0.145 Uiso 1 1 calc R
C15 C 0.53820(14) 0.23378(13) 0.89986(18) 0.0459(5) Uani 1 1 d .
H15 H 0.5705 0.2708 0.9359 0.055 Uiso 1 1 calc R
C16 C 0.63826(13) 0.22294(13) 0.85790(16) 0.0419(5) Uani 1 1 d .
C17 C 0.64594(17) 0.28872(16) 0.8324(2) 0.0590(7) Uani 1 1 d .
H17 H 0.6029 0.3200 0.8131 0.071 Uiso 1 1 calc R
C18 C 0.7172(2) 0.30945(19) 0.8350(3) 0.0738(9) Uani 1 1 d .
H18 H 0.7229 0.3550 0.8180 0.089 Uiso 1 1 calc R
C19 C 0.77878(17) 0.2643(2) 0.8618(2) 0.0691(9) Uani 1 1 d .
C20 C 0.77144(15) 0.19968(18) 0.8877(2) 0.0628(8) Uani 1 1 d .
H20 H 0.8148 0.1688 0.9075 0.075 Uiso 1 1 calc R
C21 C 0.70126(14) 0.17829(15) 0.88564(19) 0.0526(6) Uani 1 1 d .
H21 H 0.6965 0.1327 0.9034 0.063 Uiso 1 1 calc R
C22 C 0.8589(4) 0.3257(4) 0.8148(5) 0.171(3) Uani 1 1 d .
H22A H 0.8178 0.3203 0.7491 0.256 Uiso 1 1 calc R
H22B H 0.9115 0.3219 0.8180 0.256 Uiso 1 1 calc R
H22C H 0.8535 0.3707 0.8384 0.256 Uiso 1 1 calc R
C23 C 0.3934(2) -0.00860(17) 0.5857(2) 0.0697(9) Uani 1 1 d .
C24 C 0.4515(4) -0.0636(3) 0.6034(4) 0.161(3) Uani 1 1 d .
H24A H 0.5033 -0.0435 0.6187 0.242 Uiso 1 1 calc R
H24B H 0.4338 -0.0922 0.5467 0.242 Uiso 1 1 calc R
H24C H 0.4562 -0.0918 0.6565 0.242 Uiso 1 1 calc R
C25 C 0.3655(6) 0.0259(4) 0.4932(4) 0.220(5) Uani 1 1 d .
H25A H 0.3649 0.0757 0.5018 0.329 Uiso 1 1 calc R
H25B H 0.3118 0.0101 0.4499 0.329 Uiso 1 1 calc R
H25C H 0.4014 0.0149 0.4667 0.329 Uiso 1 1 calc R
C26 C 0.3211(4) -0.0344(4) 0.5869(7) 0.220(5) Uani 1 1 d .
H26A H 0.3338 -0.0483 0.6513 0.330 Uiso 1 1 calc R
H26B H 0.3007 -0.0740 0.5445 0.330 Uiso 1 1 calc R
H26C H 0.2808 0.0018 0.5656 0.330 Uiso 1 1 calc R
C27 C 0.3560(3) 0.3194(3) 1.0191(5) 0.146(3) Uani 1 1 d .
H27A H 0.2984 0.3208 0.9961 0.219 Uiso 1 1 calc R
H27B H 0.3747 0.3649 1.0124 0.219 Uiso 1 1 calc R
H27C H 0.3824 0.3059 1.0858 0.219 Uiso 1 1 calc R
Hf1 Hf 0.5000 0.102794(6) 0.7500 0.03499(5) Uani 1 2 d S
N1 N 0.56475(11) 0.19897(10) 0.85302(14) 0.0393(4) Uani 1 1 d .
N2 N 0.21136(14) 0.11510(12) 0.8009(2) 0.0553(6) Uani 1 1 d .
O1 O 0.42713(9) 0.12418(9) 0.80735(12) 0.0415(3) Uani 1 1 d .
O2 O 0.42673(10) 0.04131(9) 0.65571(13) 0.0495(4) Uani 1 1 d .
O3 O -0.02646(14) -0.07234(14) 0.5901(2) 0.0888(8) Uani 1 1 d .
O4 O 0.85090(16) 0.2788(2) 0.8656(2) 0.1159(12) Uani 1 1 d .

loop_
_atom_site_aniso_label
_atom_site_aniso_U_11
_atom_site_aniso_U_22
_atom_site_aniso_U_33
_atom_site_aniso_U_23
_atom_site_aniso_U_13
_atom_site_aniso_U_12
C1 0.0378(10) 0.0413(11) 0.0372(11) 0.0002(8) 0.0190(9) -0.0039(8)
C2 0.0408(11) 0.0478(13) 0.0456(13) 0.0011(10) 0.0245(10) -0.0038(9)
C3 0.0579(16) 0.074(2) 0.080(2) -0.0199(16) 0.0487(16) -0.0144(14)
C4 0.081(2) 0.081(2) 0.099(3) -0.041(2) 0.066(2) -0.0243(18)
C5 0.0673(18) 0.072(2) 0.077(2) -0.0350(16) 0.0459(17) -0.0252(15)
C6 0.0432(12) 0.0552(14) 0.0471(13) -0.0113(11) 0.0253(11) -0.0102(10)
C7 0.0417(12) 0.0479(14) 0.0481(14) 0.0036(10) 0.0243(11) -0.0020(9)
C8 0.0403(12) 0.0541(16) 0.0652(17) -0.0021(12) 0.0276(12) -0.0054(10)
C9 0.0437(14) 0.0552(17) 0.087(2) 0.0051(15) 0.0210(15) 0.0036(12)
C10 0.0614(18) 0.0504(18) 0.104(3) -0.0071(17) 0.0233(19) 0.0027(14)
C11 0.0501(15) 0.0543(17) 0.0721(19) -0.0016(14) 0.0193(14) -0.0064(12)
C12 0.0388(14) 0.069(2) 0.153(4) -0.022(2) 0.020(2) -0.0021(14)
C13 0.0446(16) 0.061(2) 0.163(5) -0.032(2) 0.035(2) -0.0024(14)
C14 0.0530(18) 0.089(3) 0.116(3) -0.015(2) 0.011(2) -0.0179(18)
C15 0.0411(12) 0.0499(14) 0.0447(13) -0.0094(10) 0.0183(11) -0.0139(10)
C16 0.0373(10) 0.0503(13) 0.0371(11) -0.0062(9) 0.0163(9) -0.0120(9)
C17 0.0522(15) 0.0566(17) 0.0684(18) 0.0043(13) 0.0284(14) -0.0117(12)
C18 0.0683(19) 0.070(2) 0.080(2) 0.0099(17) 0.0320(18) -0.0286(16)
C19 0.0446(14) 0.103(3) 0.0594(18) -0.0085(17) 0.0240(14) -0.0274(16)
C20 0.0354(12) 0.085(2) 0.0602(17) -0.0097(15) 0.0153(12) -0.0072(13)
C21 0.0374(11) 0.0623(17) 0.0501(14) -0.0021(12) 0.0136(11) -0.0084(10)
C22 0.127(5) 0.231(8) 0.190(7) 0.013(6) 0.103(5) -0.073(5)
C23 0.0609(18) 0.0591(18) 0.0651(19) -0.0248(15) 0.0089(15) -0.0032(14)
C24 0.145(5) 0.121(5) 0.145(5) -0.074(4) 0.006(4) 0.055(4)
C25 0.362(12) 0.160(6) 0.056(3) -0.017(3) 0.029(5) 0.073(7)
C26 0.111(5) 0.151(6) 0.378(13) -0.112(8) 0.098(7) -0.078(5)
C27 0.137(4) 0.154(5) 0.215(6) -0.122(5) 0.139(5) -0.067(4)
Hf1 0.02901(6) 0.03428(7) 0.03865(8) 0.000 0.01317(5) 0.000
N1 0.0339(8) 0.0444(10) 0.0385(10) -0.0016(8) 0.0159(8) -0.0075(7)
N2 0.0433(11) 0.0572(14) 0.0718(17) -0.0060(11) 0.0322(12) -0.0072(9)
O1 0.0358(7) 0.0416(8) 0.0483(9) -0.0064(7) 0.0205(7) -0.0067(6)
O2 0.0440(9) 0.0446(9) 0.0540(10) -0.0133(8) 0.0177(8) -0.0065(7)
O3 0.0626(14) 0.0657(15) 0.110(2) -0.0199(14) 0.0167(14) -0.0142(12)
O4 0.0633(15) 0.169(3) 0.122(3) 0.011(2) 0.0489(17) -0.0435(18)

loop_
_atom_type_symbol
_atom_type_description
_atom_type_scat_dispersion_real
_atom_type_scat_dispersion_imag
_atom_type_scat_source
C C 0.0033 0.0016 'International Tables Vol C Tables 4.2.6.8 and 6.1.1.4'
H H 0.0000 0.0000 'International Tables Vol C Tables 4.2.6.8 and 6.1.1.4'
N N 0.0061 0.0033 'International Tables Vol C Tables 4.2.6.8 and 6.1.1.4'
O O 0.0106 0.0060 'International Tables Vol C Tables 4.2.6.8 and 6.1.1.4'
Hf Hf -0.5830 6.1852 'International Tables Vol C Tables 4.2.6.8 and 6.1.1.4'

loop_
_geom_angle_atom_site_label_1
_geom_angle_atom_site_label_2
_geom_angle_atom_site_label_3
_geom_angle
_geom_angle_site_symmetry_1
_geom_angle_site_symmetry_3
O1 C1 C6 121.8(2) . .
O1 C1 C2 119.9(2) . .
C6 C1 C2 118.2(2) . .
C3 C2 C1 119.0(2) . .
C3 C2 C7 121.2(2) . .
C1 C2 C7 119.6(2) . .
C4 C3 C2 122.8(3) . .
C4 C3 H3 118.6 . .
C2 C3 H3 118.6 . .
C5 C4 C3 117.5(3) . .
C5 C4 C27 121.5(3) . .
C3 C4 C27 121.0(3) . .
C4 C5 C6 122.3(3) . .
C4 C5 H5 118.9 . .
C6 C5 H5 118.9 . .
C5 C6 C1 120.1(2) . .
C5 C6 C15 117.6(2) . .
C1 C6 C15 122.3(2) . .
N2 C7 C2 121.2(3) . .
N2 C7 H7 119.4 . .
C2 C7 H7 119.4 . .
C9 C8 C13 118.1(3) . .
C9 C8 N2 125.3(3) . .
C13 C8 N2 116.6(3) . .
C8 C9 C10 120.5(3) . .
C8 C9 H9 119.7 . .
C10 C9 H9 119.7 . .
C11 C10 C9 120.8(3) . .
C11 C10 H10 119.6 . .
C9 C10 H10 119.6 . .
C12 C11 O3 124.8(3) . .
C12 C11 C10 118.6(3) . .
O3 C11 C10 116.6(3) . .
C11 C12 C13 120.9(3) . .
C11 C12 H12 119.5 . .
C13 C12 H12 119.5 . .
C8 C13 C12 121.1(3) . .
C8 C13 H13 119.4 . .
C12 C13 H13 119.4 . .
O3 C14 H14A 109.5 . .
O3 C14 H14B 109.5 . .
H14A C14 H14B 109.5 . .
O3 C14 H14C 109.5 . .
H14A C14 H14C 109.5 . .
H14B C14 H14C 109.5 . .
N1 C15 C6 127.8(2) . .
N1 C15 H15 116.1 . .
C6 C15 H15 116.1 . .
C17 C16 C21 119.3(2) . .
C17 C16 N1 121.4(2) . .
C21 C16 N1 119.3(2) . .
C16 C17 C18 119.8(3) . .
C16 C17 H17 120.1 . .
C18 C17 H17 120.1 . .
C19 C18 C17 120.1(3) . .
C19 C18 H18 120.0 . .
C17 C18 H18 120.0 . .
C20 C19 C18 120.1(3) . .
C20 C19 O4 114.9(4) . .
C18 C19 O4 125.0(4) . .
C19 C20 C21 120.6(3) . .
C19 C20 H20 119.7 . .
C21 C20 H20 119.7 . .
C16 C21 C20 120.1(3) . .
C16 C21 H21 119.9 . .
C20 C21 H21 119.9 . .
O4 C22 H22A 109.5 . .
O4 C22 H22B 109.5 . .
H22A C22 H22B 109.5 . .
O4 C22 H22C 109.5 . .
H22A C22 H22C 109.5 . .
H22B C22 H22C 109.5 . .
O2 C23 C24 109.6(3) . .
O2 C23 C26 107.9(4) . .
C24 C23 C26 111.7(5) . .
O2 C23 C25 107.5(4) . .
C24 C23 C25 114.4(5) . .
C26 C23 C25 105.4(6) . .
C23 C24 H24A 109.5 . .
C23 C24 H24B 109.5 . .
H24A C24 H24B 109.5 . .
C23 C24 H24C 109.5 . .
H24A C24 H24C 109.5 . .
H24B C24 H24C 109.5 . .
C23 C25 H25A 109.5 . .
C23 C25 H25B 109.5 . .
H25A C25 H25B 109.5 . .
C23 C25 H25C 109.5 . .
H25A C25 H25C 109.5 . .
H25B C25 H25C 109.5 . .
C23 C26 H26A 109.5 . .
C23 C26 H26B 109.5 . .
H26A C26 H26B 109.5 . .
C23 C26 H26C 109.5 . .
H26A C26 H26C 109.5 . .
H26B C26 H26C 109.5 . .
C4 C27 H27A 109.5 . .
C4 C27 H27B 109.5 . .
H27A C27 H27B 109.5 . .
C4 C27 H27C 109.5 . .
H27A C27 H27C 109.5 . .
H27B C27 H27C 109.5 . .
O2 Hf1 O2 102.82(11) . 2_656
O2 Hf1 O1 99.96(8) . 2_656
O2 Hf1 O1 94.79(7) 2_656 2_656
O2 Hf1 O1 94.79(7) . .
O2 Hf1 O1 99.96(8) 2_656 .
O1 Hf1 O1 156.26(10) 2_656 .
O2 Hf1 N1 165.99(7) . .
O2 Hf1 N1 89.80(8) 2_656 .
O1 Hf1 N1 84.79(7) 2_656 .
O1 Hf1 N1 76.82(6) . .
O2 Hf1 N1 89.80(7) . 2_656
O2 Hf1 N1 165.99(7) 2_656 2_656
O1 Hf1 N1 76.82(6) 2_656 2_656
O1 Hf1 N1 84.79(7) . 2_656
N1 Hf1 N1 78.38(9) . 2_656
C15 N1 C16 115.7(2) . .
C15 N1 Hf1 126.61(15) . .
C16 N1 Hf1 117.53(15) . .
C7 N2 C8 120.4(3) . .
C1 O1 Hf1 143.68(14) . .
C23 O2 Hf1 163.3(2) . .
C11 O3 C14 116.6(3) . .
C22 O4 C19 122.1(4) . .

loop_
_geom_bond_atom_site_label_1
_geom_bond_atom_site_label_2
_geom_bond_distance
_geom_bond_site_symmetry_2
C1 O1 1.313(3) .
C1 C6 1.408(3) .
C1 C2 1.417(3) .
C2 C3 1.394(4) .
C2 C7 1.451(3) .
C3 C4 1.381(4) .
C3 H3 0.9500 .
C4 C5 1.379(4) .
C4 C27 1.515(5) .
C5 C6 1.390(4) .
C5 H5 0.9500 .
C6 C15 1.458(3) .
C7 N2 1.271(3) .
C7 H7 0.9500 .
C8 C9 1.366(4) .
C8 C13 1.371(4) .
C8 N2 1.420(4) .
C9 C10 1.391(4) .
C9 H9 0.9500 .
C10 C11 1.373(4) .
C10 H10 0.9500 .
C11 C12 1.349(5) .
C11 O3 1.368(4) .
C12 C13 1.385(5) .
C12 H12 0.9500 .
C13 H13 0.9500 .
C14 O3 1.421(4) .
C14 H14A 0.9800 .
C14 H14B 0.9800 .
C14 H14C 0.9800 .
C15 N1 1.276(3) .
C15 H15 0.9500 .
C16 C17 1.374(4) .
C16 C21 1.377(4) .
C16 N1 1.441(3) .
C17 C18 1.397(4) .
C17 H17 0.9500 .
C18 C19 1.365(5) .
C18 H18 0.9500 .
C19 C20 1.354(5) .
C19 O4 1.374(4) .
C20 C21 1.384(4) .
C20 H20 0.9500 .
C21 H21 0.9500 .
C22 O4 1.277(6) .
C22 H22A 0.9800 .
C22 H22B 0.9800 .
C22 H22C 0.9800 .
C23 O2 1.393(3) .
C23 C24 1.470(6) .
C23 C26 1.473(7) .
C23 C25 1.479(7) .
C24 H24A 0.9800 .
C24 H24B 0.9800 .
C24 H24C 0.9800 .
C25 H25A 0.9800 .
C25 H25B 0.9800 .
C25 H25C 0.9800 .
C26 H26A 0.9800 .
C26 H26B 0.9800 .
C26 H26C 0.9800 .
C27 H27A 0.9800 .
C27 H27B 0.9800 .
C27 H27C 0.9800 .
Hf1 O2 1.9227(16) .
Hf1 O2 1.9227(16) 2_656
Hf1 O1 2.0284(17) 2_656
Hf1 O1 2.0284(17) .
Hf1 N1 2.4206(19) .
Hf1 N1 2.4206(19) 2_656

loop_
_geom_torsion_atom_site_label_1
_geom_torsion_atom_site_label_2
_geom_torsion_atom_site_label_3
_geom_torsion_atom_site_label_4
_geom_torsion
_geom_torsion_site_symmetry_1
O1 C1 C2 C3 -179.2(3) .
C6 C1 C2 C3 -0.7(4) .
O1 C1 C2 C7 -3.5(4) .
C6 C1 C2 C7 175.0(2) .
C1 C2 C3 C4 -0.6(5) .
C7 C2 C3 C4 -176.3(3) .
C2 C3 C4 C5 0.6(6) .
C2 C3 C4 C27 -178.6(4) .
C3 C4 C5 C6 0.9(6) .
C27 C4 C5 C6 -179.9(5) .
C4 C5 C6 C1 -2.2(5) .
C4 C5 C6 C15 176.1(4) .
O1 C1 C6 C5 -179.4(3) .
C2 C1 C6 C5 2.1(4) .
O1 C1 C6 C15 2.3(4) .
C2 C1 C6 C15 -176.2(2) .
C3 C2 C7 N2 2.9(4) .
C1 C2 C7 N2 -172.7(3) .
C13 C8 C9 C10 0.3(6) .
N2 C8 C9 C10 176.5(3) .
C8 C9 C10 C11 -0.9(6) .
C9 C10 C11 C12 0.9(6) .
C9 C10 C11 O3 -177.1(4) .
O3 C11 C12 C13 177.4(4) .
C10 C11 C12 C13 -0.4(7) .
C9 C8 C13 C12 0.2(7) .
N2 C8 C13 C12 -176.3(4) .
C11 C12 C13 C8 -0.2(8) .
C5 C6 C15 N1 -176.8(3) .
C1 C6 C15 N1 1.5(5) .
C21 C16 C17 C18 0.0(4) .
N1 C16 C17 C18 -177.8(3) .
C16 C17 C18 C19 0.6(5) .
C17 C18 C19 C20 -1.2(5) .
C17 C18 C19 O4 179.0(3) .
C18 C19 C20 C21 1.2(5) .
O4 C19 C20 C21 -179.0(3) .
C17 C16 C21 C20 0.0(4) .
N1 C16 C21 C20 177.8(2) .
C19 C20 C21 C16 -0.6(5) .
C6 C15 N1 C16 177.1(3) .
C6 C15 N1 Hf1 1.5(4) .
C17 C16 N1 C15 -56.6(3) .
C21 C16 N1 C15 125.7(3) .
C17 C16 N1 Hf1 119.4(2) .
C21 C16 N1 Hf1 -58.3(3) .
O2 Hf1 N1 C15 49.0(4) .
O2 Hf1 N1 C15 -105.5(2) 2_656
O1 Hf1 N1 C15 159.6(2) 2_656
O1 Hf1 N1 C15 -5.3(2) .
N1 Hf1 N1 C15 82.0(2) 2_656
O2 Hf1 N1 C16 -126.5(3) .
O2 Hf1 N1 C16 78.95(17) 2_656
O1 Hf1 N1 C16 -15.88(16) 2_656
O1 Hf1 N1 C16 179.24(17) .
N1 Hf1 N1 C16 -93.46(17) 2_656
C2 C7 N2 C8 177.4(3) .
C9 C8 N2 C7 35.4(5) .
C13 C8 N2 C7 -148.4(4) .
C6 C1 O1 Hf1 -12.8(4) .
C2 C1 O1 Hf1 165.66(19) .
O2 Hf1 O1 C1 -156.6(3) .
O2 Hf1 O1 C1 99.5(3) 2_656
O1 Hf1 O1 C1 -28.1(3) 2_656
N1 Hf1 O1 C1 12.0(3) .
N1 Hf1 O1 C1 -67.2(3) 2_656
C24 C23 O2 Hf1 34.5(10) .
C26 C23 O2 Hf1 156.4(7) .
C25 C23 O2 Hf1 -90.4(8) .
O2 Hf1 O2 C23 -63.2(7) 2_656
O1 Hf1 O2 C23 34.1(7) 2_656
O1 Hf1 O2 C23 -164.5(7) .
N1 Hf1 O2 C23 143.0(7) .
N1 Hf1 O2 C23 110.7(7) 2_656
C12 C11 O3 C14 -0.5(6) .
C10 C11 O3 C14 177.3(4) .
C20 C19 O4 C22 155.0(5) .
C18 C19 O4 C22 -25.2(7) .
